data_9001667
loop_
_publ_author_name
'Artioli, G.'
'Rinaldi, R.'
'Wilson, C. C.'
'Zanazzi, P. F.'

_publ_section_title
;High-temperature Fe-Mg cation partitioning in olivine: In-situ single-crystal
 neutron diffraction study T = 880 C Atomic parameters obtained from the ICSD
;
_journal_name_full 'American Mineralogist'
_journal_page_first 197
_journal_page_last 200
_journal_volume 80
_journal_year 1995
_chemical_formula_sum 'Fe0.24 Mg1.76 O4 Si'
_chemical_name_mineral Forsterite
_space_group_IT_number 62
_symmetry_space_group_name_Hall '-P 2c 2ab'
_symmetry_space_group_name_H-M 'P b n m'
_cell_angle_alpha 90
_cell_angle_beta 90
_cell_angle_gamma 90
_cell_length_a 4.76
_cell_length_b 10.33
_cell_length_c 6.05
_cell_formula_units_Z 4
_cell_volume 297.483
_database_code_amcsd 0001719
_diffrn_ambient_temperature 1153.15
_exptl_crystal_density_diffrn 3.310
_cod_original_formula_sum '(Mg1.76 Fe.24) Si O4'
_cod_database_code 9001667

loop_
_space_group_symop_operation_xyz
x,y,z
x,y,1/2-z
-x,-y,1/2+z
1/2+x,1/2-y,1/2+z
1/2-x,1/2+y,1/2-z
1/2-x,1/2+y,z
1/2+x,1/2-y,-z
-x,-y,-z

loop_
_atom_site_aniso_label
_atom_site_aniso_U_11
_atom_site_aniso_U_22
_atom_site_aniso_U_33
_atom_site_aniso_U_12
_atom_site_aniso_U_13
_atom_site_aniso_U_23
Mg1 0.03030 0.02290 0.01970 0.00220 -0.00500 -0.00230
Fe1 0.03030 0.02290 0.01970 0.00220 -0.00500 -0.00230
Mg2 0.02510 0.01410 0.02520 0.00290 0.00000 0.00000
Fe2 0.02510 0.01410 0.02520 0.00290 0.00000 0.00000
Si 0.00580 0.00810 0.01940 0.00370 0.00000 0.00000
O1 0.01390 0.02010 0.01960 0.00710 0.00000 0.00000
O2 0.01170 0.00900 0.02920 -0.00240 0.00000 0.00000
O3 0.02030 0.01700 0.01960 -0.00190 -0.00350 0.00890

loop_
_atom_site_label
_atom_site_fract_x
_atom_site_fract_y
_atom_site_fract_z
_atom_site_occupancy
Mg1 0.00000 0.00000 0.00000 0.86800
Fe1 0.00000 0.00000 0.00000 0.13200
Mg2 0.99220 0.27820 0.25000 0.89200
Fe2 0.99220 0.27820 0.25000 0.10800
Si 0.42660 0.09440 0.25000 1.00000
O1 0.76710 0.09130 0.25000 1.00000
O2 0.22030 0.45040 0.25000 1.00000
O3 0.28130 0.16300 0.03560 1.00000

loop_
_cod_related_entry_id
_cod_related_entry_database
_cod_related_entry_code
1 AMCSD 0001719
